data_1008911
loop_
_publ_author_name
'Chaillout, C'
'Durr, J'
'Escribe-Filippini, C'
'Fournier, T'
'Marcus, J'
'Marezio, M'

_publ_section_title
;
Structure determination of a new perovskite phase in the Ba K - Bi - Na
- O system
;
_journal_coden_ASTM JSSCBI
_journal_name_full 'Journal of Solid State Chemistry'
_journal_page_first 63
_journal_page_last 68
_journal_paper_doi 10.1016/0022-4596(91)90274-L
_journal_volume 93
_journal_year 1991
_chemical_formula_analytical 'Ba3.37 K0.65 Bi3.31 Na0.67 O11.2'
_chemical_formula_structural '(Ba3.04 K0.96) Bi3 (Bi0.37 Na0.63) O12'
_chemical_formula_sum 'Ba3.04 Bi3.37 K0.96 Na0.63 O12'
_chemical_name_systematic
;
Barium potassium sodium bismuth oxide (3.04/0.96/0.63/3.37/12)
;
_space_group_IT_number 229
_symmetry_cell_setting cubic
_symmetry_Int_Tables_number 229
_symmetry_space_group_name_Hall '-I 4 2 3'
_symmetry_space_group_name_H-M 'I m -3 m'
_cell_angle_alpha 90
_cell_angle_beta 90
_cell_angle_gamma 90
_cell_formula_units_Z 2
_cell_length_a 8.54
_cell_length_b 8.54
_cell_length_c 8.54
_cell_volume 622.8
_refine_ls_R_factor_all 0.017
_cod_original_formula_sum 'Ba3.04 Bi3.37 K.96 Na.63 O12'
_cod_database_code 1008911

loop_
_symmetry_equiv_pos_as_xyz
x,y,z
y,z,x
z,x,y
x,z,y
y,x,z
z,y,x
x,-y,-z
y,-z,-x
z,-x,-y
x,-z,-y
y,-x,-z
z,-y,-x
-x,y,-z
-y,z,-x
-z,x,-y
-x,z,-y
-y,x,-z
-z,y,-x
-x,-y,z
-y,-z,x
-z,-x,y
-x,-z,y
-y,-x,z
-z,-y,x
-x,-y,-z
-y,-z,-x
-z,-x,-y
-x,-z,-y
-y,-x,-z
-z,-y,-x
-x,y,z
-y,z,x
-z,x,y
-x,z,y
-y,x,z
-z,y,x
x,-y,z
y,-z,x
z,-x,y
x,-z,y
y,-x,z
z,-y,x
x,y,-z
y,z,-x
z,x,-y
x,z,-y
y,x,-z
z,y,-x
1/2+x,1/2+y,1/2+z
1/2+y,1/2+z,1/2+x
1/2+z,1/2+x,1/2+y
1/2+x,1/2+z,1/2+y
1/2+y,1/2+x,1/2+z
1/2+z,1/2+y,1/2+x
1/2+x,1/2-y,1/2-z
1/2+y,1/2-z,1/2-x
1/2+z,1/2-x,1/2-y
1/2+x,1/2-z,1/2-y
1/2+y,1/2-x,1/2-z
1/2+z,1/2-y,1/2-x
1/2-x,1/2+y,1/2-z
1/2-y,1/2+z,1/2-x
1/2-z,1/2+x,1/2-y
1/2-x,1/2+z,1/2-y
1/2-y,1/2+x,1/2-z
1/2-z,1/2+y,1/2-x
1/2-x,1/2-y,1/2+z
1/2-y,1/2-z,1/2+x
1/2-z,1/2-x,1/2+y
1/2-x,1/2-z,1/2+y
1/2-y,1/2-x,1/2+z
1/2-z,1/2-y,1/2+x
1/2-x,1/2-y,1/2-z
1/2-y,1/2-z,1/2-x
1/2-z,1/2-x,1/2-y
1/2-x,1/2-z,1/2-y
1/2-y,1/2-x,1/2-z
1/2-z,1/2-y,1/2-x
1/2-x,1/2+y,1/2+z
1/2-y,1/2+z,1/2+x
1/2-z,1/2+x,1/2+y
1/2-x,1/2+z,1/2+y
1/2-y,1/2+x,1/2+z
1/2-z,1/2+y,1/2+x
1/2+x,1/2-y,1/2+z
1/2+y,1/2-z,1/2+x
1/2+z,1/2-x,1/2+y
1/2+x,1/2-z,1/2+y
1/2+y,1/2-x,1/2+z
1/2+z,1/2-y,1/2+x
1/2+x,1/2+y,1/2-z
1/2+y,1/2+z,1/2-x
1/2+z,1/2+x,1/2-y
1/2+x,1/2+z,1/2-y
1/2+y,1/2+x,1/2-z
1/2+z,1/2+y,1/2-x

loop_
_atom_site_aniso_label
_atom_site_aniso_U_11
_atom_site_aniso_U_12
_atom_site_aniso_U_13
_atom_site_aniso_U_22
_atom_site_aniso_U_23
_atom_site_aniso_U_33
Ba1 0.0110(2) 0.00393(8) 0.00393(8) 0.0110(2) 0.00393(8) 0.0110(2)
K1 0.0110(2) 0.00393(8) 0.00393(8) 0.0110(2) 0.00393(8) 0.0110(2)
Bi1 0.0039(3) 0. 0. 0.0039(3) 0. 0.0039(3)
Na1 0.0039(3) 0. 0. 0.0039(3) 0. 0.0039(3)
Bi2 0.00286(8) 0. 0. 0.00306(5) 0. 0.00306(5)
O1 0.006(1) 0. 0. 0.028(1) 0. 0.028(1)
O2 0.004(1) 0. 0. 0.036(2) 0. 0.036(2)

loop_
_atom_site_label
_atom_site_type_symbol
_atom_site_symmetry_multiplicity
_atom_site_Wyckoff_symbol
_atom_site_fract_x
_atom_site_fract_y
_atom_site_fract_z
_atom_site_occupancy
_atom_site_attached_hydrogens
_atom_site_calc_flag
Ba1 Ba2+ 8 c 0.25 0.25 0.25 0.760(4) 0 d
K1 K1+ 8 c 0.25 0.25 0.25 0.240(4) 0 d
Bi1 Bi4+ 2 a 0. 0. 0. 0.369(3) 0 d
Na1 Na1+ 2 a 0. 0. 0. 0.631(3) 0 d
Bi2 Bi5+ 6 b 0. 0.5 0.5 1. 0 d
O1 O2- 12 e 0.2648(4) 0. 0. 1. 0 d
O2 O2- 12 d 0.25 0. 0.5 1. 0 d

loop_
_atom_type_symbol
_atom_type_oxidation_number
Ba2+ 2.000
K1+ 1.000
Bi4+ 3.595
Na1+ 1.000
Bi5+ 5.000
O2- -2.000
